data_7064006
loop_
_publ_author_name
'Yan, Fei-Fei'
'Zhou, Ren-He'
'Li, Xin-Feng'
'Zhao, Liang'
'Meng, Yin-Shan'

_publ_section_title
;
 A three-dimensional Hofmann-type metal--organic framework with switchable
 spin crossover and fluorescence properties
;
_journal_issue 40
_journal_name_full 'New Journal of Chemistry'
_journal_page_first 17753
_journal_page_last 17759
_journal_paper_doi 10.1039/D5NJ02941D
_journal_volume 49
_journal_year 2025
_chemical_formula_moiety 'C40 H26 Ag2 Fe N6, 2(C2 O), C3 N O'
_chemical_formula_sum 'C47 H26 Ag2 Fe N7 O3'
_chemical_formula_weight 1008.34
_space_group_crystal_system monoclinic
_space_group_IT_number 14
_space_group_name_Hall '-P 2ybc'
_space_group_name_H-M_alt 'P 1 21/c 1'
_atom_sites_solution_hydrogens geom
_atom_sites_solution_primary dual
_audit_block_doi 10.5517/ccdc.csd.cc2mkl93
_audit_creation_date 2025-03-10
_audit_creation_method
;
Olex2 1.2
(compiled 2017.03.28 svn.r3405 for OlexSys, GUI svn.r5335)
;
_audit_update_record
;
2025-03-10 deposited with the CCDC.	2025-09-11 downloaded from the CCDC.
;
_cell_angle_alpha 90
_cell_angle_beta 94.834(2)
_cell_angle_gamma 90
_cell_formula_units_Z 4
_cell_length_a 22.2670(10)
_cell_length_b 10.5295(4)
_cell_length_c 20.8347(9)
_cell_measurement_reflns_used 9877
_cell_measurement_temperature 273(2)
_cell_measurement_theta_max 24.01
_cell_measurement_theta_min 2.24
_cell_volume 4867.5(4)
_computing_cell_refinement 'SAINT V8.40A (?, 2016)'
_computing_data_reduction 'SAINT V8.40A (?, 2016)'
_computing_molecular_graphics 'Olex2 (Dolomanov et al., 2009)'
_computing_publication_material 'Olex2 (Dolomanov et al., 2009)'
_computing_structure_refinement 'XL (Sheldrick, 2008)'
_computing_structure_solution 'ShelXT (Sheldrick, 2015)'
_diffrn_ambient_temperature 273.15
_diffrn_measured_fraction_theta_full 0.999
_diffrn_measured_fraction_theta_max 0.999
_diffrn_measurement_device_type 'Bruker APEX-II CCD'
_diffrn_measurement_method '\f and \w scans'
_diffrn_radiation_type MoK\a
_diffrn_radiation_wavelength 0.71073
_diffrn_reflns_av_R_equivalents 0.0561
_diffrn_reflns_av_unetI/netI 0.0395
_diffrn_reflns_Laue_measured_fraction_full 0.999
_diffrn_reflns_Laue_measured_fraction_max 0.999
_diffrn_reflns_limit_h_max 27
_diffrn_reflns_limit_h_min -27
_diffrn_reflns_limit_k_max 12
_diffrn_reflns_limit_k_min -13
_diffrn_reflns_limit_l_max 26
_diffrn_reflns_limit_l_min -26
_diffrn_reflns_number 64144
_diffrn_reflns_point_group_measured_fraction_full 0.999
_diffrn_reflns_point_group_measured_fraction_max 0.999
_diffrn_reflns_theta_full 25.242
_diffrn_reflns_theta_max 26.372
_diffrn_reflns_theta_min 2.141
_diffrn_standards_number 0
_exptl_absorpt_coefficient_mu 1.134
_exptl_absorpt_correction_T_max 0.7456
_exptl_absorpt_correction_T_min 0.6231
_exptl_absorpt_correction_type none
_exptl_absorpt_process_details
;
SADABS-2016/2 (Bruker,2016/2) was used for absorption correction.
wR2(int) was 0.0906 before and 0.0487 after correction.
The Ratio of minimum to maximum transmission is 0.8357.
The \l/2 correction factor is Not present.
;
_exptl_crystal_density_diffrn 1.376
_exptl_crystal_description BLOCK
_exptl_crystal_F_000 2004
_refine_diff_density_max 1.765
_refine_diff_density_min -1.007
_refine_diff_density_rms 0.100
_refine_ls_extinction_method none
_refine_ls_goodness_of_fit_ref 1.024
_refine_ls_hydrogen_treatment constr
_refine_ls_matrix_type full
_refine_ls_number_parameters 486
_refine_ls_number_reflns 9935
_refine_ls_number_restraints 3
_refine_ls_restrained_S_all 1.024
_refine_ls_R_factor_all 0.1042
_refine_ls_R_factor_gt 0.0619
_refine_ls_shift/su_max 0.002
_refine_ls_shift/su_mean 0.000
_refine_ls_structure_factor_coef Fsqd
_refine_ls_weighting_details 'w=1/[\s^2^(Fo^2^)+(0.1096P)^2^+6.1051P] where P=(Fo^2^+2Fc^2^)/3'
_refine_ls_weighting_scheme calc
_refine_ls_wR_factor_gt 0.1763
_refine_ls_wR_factor_ref 0.2072
_reflns_Friedel_coverage 0.000
_reflns_number_gt 6188
_reflns_number_total 9935
_reflns_threshold_expression 'I > 2\s(I)'
_cod_data_source_file d5nj02941d2.cif
_cod_data_source_block 295K
_cod_depositor_comments 'Adding full bibliography for 7064005--7064006.cif.'
_cod_database_code 7064006
_shelx_shelxl_version_number 2018/3
_shelx_space_group_comment
;
The symmetry employed for this shelxl refinement is uniquely defined
by the following loop, which should always be used as a source of
symmetry information in preference to the above space-group names.
They are only intended as comments.
;
_olex2_refinement_description
;
1. Fixed Uiso
 At 1.2 times of:
  All C(H) groups
2. Restrained distances
 N7-C45
 1.44 with sigma of 0.02
 C47-O3
 1.382 with sigma of 0.02
 N7-C46
 1.4 with sigma of 0.02
3.a Aromatic/amide H refined with riding coordinates:
 C5(H5), C15(H15), C6(H6), C12(H12), C11(H11), C30(H30), C31(H31), C36(H36),
 C14(H14), C9(H9), C33(H33), C34(H34), C40(H40), C37(H37), C23(H23), C39(H39),
 C25(H25), C8(H8), C29(H29), C19(H19), C22(H22), C26(H26), C27(H27), C21(H21),
 C28(H28), C20(H20)
;
_olex2_submission_special_instructions 'No special instructions were received'

loop_
_space_group_symop_operation_xyz
'x, y, z'
'-x, y+1/2, -z+1/2'
'-x, -y, -z'
'x, -y-1/2, z-1/2'

loop_
_atom_site_label
_atom_site_type_symbol
_atom_site_fract_x
_atom_site_fract_y
_atom_site_fract_z
_atom_site_U_iso_or_equiv
_atom_site_adp_type
_atom_site_occupancy
_atom_site_site_symmetry_order
_atom_site_calc_flag
_atom_site_refinement_flags_posn
_atom_site_refinement_flags_adp
_atom_site_refinement_flags_occupancy
_atom_site_disorder_assembly
_atom_site_disorder_group
Ag2 Ag 1.36470(3) 1.32646(4) 0.32818(3) 0.0748(2) Uani 1 1 d . . . . .
Ag1 Ag 1.38959(3) 0.72335(7) 0.56934(3) 0.0918(3) Uani 1 1 d . . . . .
Fe1 Fe 1.37990(3) 0.82613(6) 0.32051(3) 0.03584(19) Uani 1 1 d . . . . .
N4 N 0.48013(19) 0.8374(4) 0.3283(2) 0.0481(10) Uani 1 1 d . . . . .
N1 N 1.28029(19) 0.8182(4) 0.3037(2) 0.0508(11) Uani 1 1 d . . . . .
N3 N 1.3715(2) 1.0274(5) 0.3263(2) 0.0546(12) Uani 1 1 d . . . . .
N5 N 1.3858(2) 0.6665(5) 0.7181(2) 0.0579(12) Uani 1 1 d . . . . .
N6 N 1.3804(2) 1.6266(4) 0.3219(2) 0.0565(12) Uani 1 1 d . . . . .
N2 N 1.3816(2) 0.8130(5) 0.4235(2) 0.0635(13) Uani 1 1 d . . . . .
C7 C 0.6063(2) 0.8589(5) 0.3285(3) 0.0495(13) Uani 1 1 d . . . . .
C38 C 1.1530(2) 0.8250(6) 0.2886(3) 0.0573(15) Uani 1 1 d . . . . .
C10 C 0.6723(2) 0.8718(6) 0.3275(3) 0.0560(14) Uani 1 1 d . . . . .
C5 C 0.5157(3) 0.7369(6) 0.3307(4) 0.0672(18) Uani 1 1 d . . . . .
H5 H 0.498293 0.656958 0.333178 0.081 Uiso 1 1 calc R . . . .
C3 C 1.3664(3) 1.1336(5) 0.3279(3) 0.0563(15) Uani 1 1 d . . . . .
C13 C 0.7978(2) 0.9004(6) 0.3211(3) 0.0595(15) Uani 1 1 d . . . . .
C35 C 0.9599(3) 0.8553(6) 0.2742(3) 0.0631(16) Uani 1 1 d . . . . .
C32 C 1.0863(2) 0.8341(6) 0.2829(3) 0.0556(14) Uani 1 1 d . . . . .
C15 C 0.7099(3) 0.7681(6) 0.3237(4) 0.0670(17) Uani 1 1 d . . . . .
H15 H 0.693467 0.686841 0.323494 0.080 Uiso 1 1 calc R . . . .
C24 C 0.8949(3) 0.9913(7) 0.3709(3) 0.0658(16) Uani 1 1 d . . . . .
C6 C 0.5778(3) 0.7449(6) 0.3298(4) 0.074(2) Uani 1 1 d . . . . .
H6 H 0.600377 0.670608 0.329974 0.089 Uiso 1 1 calc R . . . .
C12 C 0.7604(3) 1.0043(6) 0.3274(4) 0.0741(19) Uani 1 1 d . . . . .
H12 H 0.777243 1.085135 0.330690 0.089 Uiso 1 1 calc R . . . .
C4 C 1.3745(3) 1.5210(7) 0.3271(3) 0.0698(17) Uani 1 1 d . . . . .
C18 C 0.8616(3) 0.8095(7) 0.2106(4) 0.0690(18) Uani 1 1 d . . . . .
C17 C 0.8928(2) 0.8643(6) 0.2700(3) 0.0627(16) Uani 1 1 d . . . . .
C11 C 0.6993(3) 0.9908(6) 0.3290(3) 0.0694(18) Uani 1 1 d . . . . .
H11 H 0.675368 1.062815 0.331200 0.083 Uiso 1 1 calc R . . . .
C30 C 0.9929(3) 0.9014(7) 0.2253(4) 0.0684(17) Uani 1 1 d . . . . .
H30 H 0.972892 0.938673 0.189077 0.082 Uiso 1 1 calc R . . . .
C16 C 0.8640(2) 0.9157(6) 0.3182(3) 0.0624(16) Uani 1 1 d . . . . .
C31 C 1.0555(3) 0.8924(7) 0.2301(3) 0.0652(17) Uani 1 1 d . . . . .
H31 H 1.076892 0.925738 0.197525 0.078 Uiso 1 1 calc R . . . .
C36 C 1.2506(3) 0.8900(7) 0.2604(4) 0.078(2) Uani 1 1 d . . . . .
H36 H 1.272769 0.939466 0.233951 0.093 Uiso 1 1 calc R . . . .
C14 C 0.7709(3) 0.7820(6) 0.3202(4) 0.0699(18) Uani 1 1 d . . . . .
H14 H 0.794697 0.709961 0.317241 0.084 Uiso 1 1 calc R . . . .
C9 C 0.5078(3) 0.9484(6) 0.3243(4) 0.083(2) Uani 1 1 d . . . . .
H9 H 0.484154 1.021339 0.321815 0.100 Uiso 1 1 calc R . . . .
C2 C 1.3902(3) 0.6773(7) 0.6659(3) 0.0721(18) Uani 1 1 d . . . . .
C33 C 1.0533(3) 0.7853(7) 0.3296(4) 0.076(2) Uani 1 1 d . . . . .
H33 H 1.072908 0.743559 0.364716 0.092 Uiso 1 1 calc R . . . .
C34 C 0.9911(3) 0.7970(7) 0.3254(4) 0.079(2) Uani 1 1 d . . . . .
H34 H 0.969924 0.764352 0.358371 0.095 Uiso 1 1 calc R . . . .
C40 C 1.2474(3) 0.7468(7) 0.3386(4) 0.076(2) Uani 1 1 d . . . . .
H40 H 1.266996 0.693721 0.369388 0.091 Uiso 1 1 calc R . . . .
C37 C 1.1888(3) 0.8967(8) 0.2515(4) 0.083(2) Uani 1 1 d . . . . .
H37 H 1.170850 0.950432 0.220082 0.100 Uiso 1 1 calc R . . . .
C1 C 1.3862(4) 0.7817(8) 0.4760(4) 0.079(2) Uani 1 1 d . . . . .
C23 C 0.8138(3) 0.8729(8) 0.1762(4) 0.081(2) Uani 1 1 d . . . . .
H23 H 0.801039 0.950880 0.191042 0.097 Uiso 1 1 calc R . . . .
C39 C 1.1845(3) 0.7465(7) 0.3319(4) 0.085(2) Uani 1 1 d . . . . .
H39 H 1.163518 0.692241 0.357228 0.102 Uiso 1 1 calc R . . . .
C25 C 0.9344(3) 1.0875(7) 0.3588(4) 0.0756(19) Uani 1 1 d . . . . .
H25 H 0.942145 1.103890 0.316390 0.091 Uiso 1 1 calc R . . . .
C8 C 0.5683(3) 0.9621(6) 0.3237(4) 0.087(2) Uani 1 1 d . . . . .
H8 H 0.584468 1.042983 0.319861 0.104 Uiso 1 1 calc R . . . .
C29 C 0.8838(3) 0.9700(9) 0.4341(4) 0.095(2) Uani 1 1 d . . . . .
H29 H 0.856695 0.907289 0.444030 0.115 Uiso 1 1 calc R . . . .
C19 C 0.8796(4) 0.6951(8) 0.1873(4) 0.090(2) Uani 1 1 d . . . . .
H19 H 0.912285 0.652888 0.208321 0.108 Uiso 1 1 calc R . . . .
C22 C 0.7854(4) 0.8217(11) 0.1209(5) 0.108(3) Uani 1 1 d . . . . .
H22 H 0.754602 0.866243 0.097925 0.129 Uiso 1 1 calc R . . . .
C26 C 0.9628(4) 1.1602(9) 0.4073(4) 0.095(2) Uani 1 1 d . . . . .
H26 H 0.988741 1.225286 0.397434 0.114 Uiso 1 1 calc R . . . .
C27 C 0.9527(4) 1.1360(11) 0.4697(5) 0.113(3) Uani 1 1 d . . . . .
H27 H 0.972542 1.183042 0.502859 0.135 Uiso 1 1 calc R . . . .
C21 C 0.8023(6) 0.7071(13) 0.1001(6) 0.128(4) Uani 1 1 d . . . . .
H21 H 0.782192 0.671300 0.063570 0.154 Uiso 1 1 calc R . . . .
C28 C 0.9136(5) 1.0431(11) 0.4834(5) 0.125(4) Uani 1 1 d . . . . .
H28 H 0.906312 1.027513 0.525993 0.150 Uiso 1 1 calc R . . . .
C20 C 0.8499(6) 0.6420(11) 0.1332(6) 0.127(4) Uani 1 1 d . . . . .
H20 H 0.861602 0.562933 0.118779 0.152 Uiso 1 1 calc R . . . .
C42 C 0.8794(7) 0.5673(13) 0.4004(7) 0.159(5) Uiso 1 1 d . . . . .
O2 O 0.9135(9) 0.570(2) 0.5213(12) 0.385(11) Uiso 1 1 d . . . . .
C41 C 0.9198(12) 0.569(2) 0.4489(14) 0.275(11) Uiso 1 1 d . . . . .
O1 O 0.7689(6) 0.4777(17) 0.4220(7) 0.278(6) Uiso 1 1 d . . . . .
C44 C 0.7756(12) 0.307(2) 0.4816(14) 0.282(12) Uiso 1 1 d . . . . .
C43 C 0.7778(11) 0.318(2) 0.4203(13) 0.251(10) Uiso 1 1 d . . . . .
N7 N 0.5993(8) 0.7268(15) 0.5007(7) 0.202(5) Uiso 1 1 d D . . . .
O3 O 0.6688(7) 0.6190(16) 0.4771(7) 0.269(6) Uiso 1 1 d D . . . .
C45 C 0.5635(10) 0.836(2) 0.5112(11) 0.250(9) Uiso 1 1 d D . . . .
C46 C 0.5575(10) 0.627(2) 0.5041(11) 0.254(9) Uiso 1 1 d D . . . .
C47 C 0.6554(14) 0.750(2) 0.4900(13) 0.281(12) Uiso 1 1 d D . . . .

loop_
_atom_site_aniso_label
_atom_site_aniso_U_11
_atom_site_aniso_U_22
_atom_site_aniso_U_33
_atom_site_aniso_U_23
_atom_site_aniso_U_13
_atom_site_aniso_U_12
Ag2 0.0987(4) 0.0320(3) 0.0933(4) 0.0011(2) 0.0056(3) 0.0005(2)
Ag1 0.1077(5) 0.1226(5) 0.0461(3) 0.0139(3) 0.0115(3) 0.0074(4)
Fe1 0.0331(4) 0.0319(4) 0.0426(4) 0.0006(3) 0.0036(3) -0.0011(3)
N4 0.036(2) 0.051(3) 0.058(3) 0.001(2) 0.005(2) -0.001(2)
N1 0.039(2) 0.050(3) 0.064(3) 0.002(2) 0.005(2) -0.004(2)
N3 0.047(3) 0.048(3) 0.069(3) 0.004(2) 0.005(2) 0.004(2)
N5 0.058(3) 0.076(3) 0.040(3) 0.005(2) 0.005(2) 0.002(2)
N6 0.052(3) 0.028(2) 0.089(4) -0.002(2) 0.006(2) -0.005(2)
N2 0.071(3) 0.076(3) 0.044(3) 0.003(2) 0.007(2) -0.002(3)
C7 0.036(3) 0.053(3) 0.060(3) 0.004(3) 0.005(2) 0.001(2)
C38 0.039(3) 0.058(3) 0.075(4) 0.003(3) 0.006(3) 0.000(3)
C10 0.034(3) 0.061(3) 0.072(4) 0.000(3) 0.004(3) 0.001(3)
C5 0.041(3) 0.045(3) 0.116(6) 0.007(3) 0.007(3) -0.002(3)
C3 0.064(4) 0.030(3) 0.075(4) 0.003(3) 0.004(3) 0.004(2)
C13 0.036(3) 0.064(4) 0.079(4) 0.004(3) 0.005(3) -0.001(3)
C35 0.033(3) 0.071(4) 0.084(5) 0.001(3) 0.006(3) 0.001(3)
C32 0.039(3) 0.062(4) 0.067(4) 0.003(3) 0.009(3) 0.002(3)
C15 0.044(3) 0.056(3) 0.103(5) 0.007(3) 0.018(3) 0.000(3)
C24 0.036(3) 0.081(4) 0.080(4) 0.003(4) 0.008(3) 0.008(3)
C6 0.039(3) 0.051(4) 0.131(7) 0.004(4) -0.001(4) 0.007(3)
C12 0.040(3) 0.062(4) 0.121(6) -0.009(4) 0.012(3) -0.002(3)
C4 0.069(4) 0.062(4) 0.078(5) -0.003(3) 0.002(3) 0.003(3)
C18 0.039(3) 0.082(5) 0.088(5) 0.002(4) 0.014(3) -0.004(3)
C17 0.035(3) 0.066(4) 0.087(5) 0.005(3) 0.007(3) 0.001(3)
C11 0.040(3) 0.056(4) 0.113(5) -0.006(4) 0.011(3) 0.005(3)
C30 0.040(3) 0.088(5) 0.077(4) 0.009(4) 0.007(3) -0.001(3)
C16 0.034(3) 0.070(4) 0.084(5) 0.007(3) 0.007(3) 0.002(3)
C31 0.040(3) 0.086(5) 0.070(4) 0.010(3) 0.011(3) -0.005(3)
C36 0.036(3) 0.098(5) 0.098(5) 0.041(4) 0.005(3) 0.000(3)
C14 0.042(3) 0.062(4) 0.108(6) 0.006(4) 0.020(3) 0.007(3)
C9 0.037(3) 0.050(4) 0.163(8) 0.000(4) 0.009(4) 0.001(3)
C2 0.075(5) 0.091(5) 0.051(4) 0.002(3) 0.005(3) -0.002(4)
C33 0.040(3) 0.103(5) 0.086(5) 0.035(4) 0.007(3) 0.008(3)
C34 0.043(4) 0.104(5) 0.092(5) 0.034(4) 0.018(3) 0.008(3)
C40 0.040(3) 0.088(5) 0.100(5) 0.041(4) 0.005(3) 0.001(3)
C37 0.038(3) 0.108(6) 0.104(6) 0.043(5) 0.009(3) 0.005(3)
C1 0.082(5) 0.101(5) 0.056(4) 0.010(4) 0.014(4) -0.004(4)
C23 0.057(4) 0.100(5) 0.085(5) -0.004(4) 0.007(4) 0.005(4)
C39 0.046(4) 0.103(6) 0.108(6) 0.042(5) 0.017(4) 0.000(4)
C25 0.065(4) 0.077(5) 0.085(5) 0.005(4) 0.008(4) -0.008(4)
C8 0.036(3) 0.050(4) 0.175(8) -0.003(4) 0.019(4) -0.006(3)
C29 0.069(5) 0.118(7) 0.100(6) 0.019(5) 0.009(4) -0.022(5)
C19 0.079(5) 0.089(6) 0.103(7) -0.012(5) 0.014(5) 0.001(4)
C22 0.066(5) 0.159(10) 0.096(7) 0.010(6) -0.005(5) -0.003(6)
C26 0.083(6) 0.113(7) 0.088(6) 0.001(5) -0.001(5) -0.010(5)
C27 0.085(6) 0.136(8) 0.116(8) -0.023(6) -0.006(6) -0.017(6)
C21 0.122(9) 0.158(11) 0.103(8) -0.030(8) 0.006(7) -0.025(8)
C28 0.129(9) 0.161(10) 0.086(6) -0.001(6) 0.008(6) -0.038(8)
C20 0.144(10) 0.106(8) 0.135(10) -0.028(7) 0.040(8) -0.013(7)

loop_
_atom_type_symbol
_atom_type_description
_atom_type_scat_dispersion_real
_atom_type_scat_dispersion_imag
_atom_type_scat_source
C C 0.0033 0.0016 'International Tables Vol C Tables 4.2.6.8 and 6.1.1.4'
H H 0.0000 0.0000 'International Tables Vol C Tables 4.2.6.8 and 6.1.1.4'
Ag Ag -0.8971 1.1015 'International Tables Vol C Tables 4.2.6.8 and 6.1.1.4'
Fe Fe 0.3463 0.8444 'International Tables Vol C Tables 4.2.6.8 and 6.1.1.4'
N N 0.0061 0.0033 'International Tables Vol C Tables 4.2.6.8 and 6.1.1.4'
O O 0.0106 0.0060 'International Tables Vol C Tables 4.2.6.8 and 6.1.1.4'

loop_
_geom_angle_atom_site_label_1
_geom_angle_atom_site_label_2
_geom_angle_atom_site_label_3
_geom_angle
_geom_angle_site_symmetry_1
_geom_angle_site_symmetry_3
_geom_angle_publ_flag
C3 Ag2 C4 172.7(3) . . ?
C1 Ag1 C2 175.6(3) . . ?
N1 Fe1 N4 175.05(17) . 1_655 ?
N3 Fe1 N4 92.02(17) . 1_655 ?
N3 Fe1 N1 87.40(17) . . ?
N3 Fe1 N5 91.92(19) . 4_575 ?
N3 Fe1 N2 90.08(19) . . ?
N5 Fe1 N4 85.77(18) 4_575 1_655 ?
N5 Fe1 N1 89.33(18) 4_575 . ?
N6 Fe1 N4 92.80(17) 1_545 1_655 ?
N6 Fe1 N1 88.17(17) 1_545 . ?
N6 Fe1 N3 173.47(19) 1_545 . ?
N6 Fe1 N5 92.8(2) 1_545 4_575 ?
N6 Fe1 N2 85.5(2) 1_545 . ?
N2 Fe1 N4 89.81(19) . 1_655 ?
N2 Fe1 N1 95.11(19) . . ?
N2 Fe1 N5 175.2(2) . 4_575 ?
C5 N4 Fe1 123.6(4) . 1_455 ?
C5 N4 C9 115.4(5) . . ?
C9 N4 Fe1 120.7(4) . 1_455 ?
C36 N1 Fe1 121.8(4) . . ?
C40 N1 Fe1 122.1(4) . . ?
C40 N1 C36 116.1(5) . . ?
C3 N3 Fe1 178.4(5) . . ?
C2 N5 Fe1 171.9(6) . 4_576 ?
C4 N6 Fe1 171.3(5) . 1_565 ?
C1 N2 Fe1 166.2(6) . . ?
C6 C7 C10 123.3(5) . . ?
C6 C7 C8 114.4(5) . . ?
C8 C7 C10 122.1(5) . . ?
C37 C38 C32 122.8(6) . . ?
C39 C38 C32 122.9(5) . . ?
C39 C38 C37 114.3(6) . . ?
C15 C10 C7 122.4(5) . . ?
C15 C10 C11 116.9(5) . . ?
C11 C10 C7 120.8(5) . . ?
N4 C5 C6 123.1(5) . . ?
N3 C3 Ag2 175.0(5) . . ?
C12 C13 C16 121.5(6) . . ?
C14 C13 C12 116.8(5) . . ?
C14 C13 C16 121.7(5) . . ?
C30 C35 C17 121.5(6) . . ?
C34 C35 C17 120.8(6) . . ?
C34 C35 C30 117.6(6) . . ?
C31 C32 C38 121.1(5) . . ?
C33 C32 C38 120.9(6) . . ?
C33 C32 C31 118.0(5) . . ?
C14 C15 C10 121.6(6) . . ?
C25 C24 C16 121.6(6) . . ?
C29 C24 C16 120.8(6) . . ?
C29 C24 C25 117.5(7) . . ?
C7 C6 C5 121.5(6) . . ?
C11 C12 C13 121.6(6) . . ?
N6 C4 Ag2 175.1(6) . . ?
C23 C18 C17 121.5(7) . . ?
C19 C18 C17 120.4(7) . . ?
C19 C18 C23 118.1(7) . . ?
C18 C17 C35 114.8(6) . . ?
C16 C17 C35 121.2(6) . . ?
C16 C17 C18 124.0(5) . . ?
C12 C11 C10 121.4(6) . . ?
C31 C30 C35 120.7(6) . . ?
C24 C16 C13 115.4(5) . . ?
C17 C16 C13 121.3(6) . . ?
C17 C16 C24 123.3(5) . . ?
C32 C31 C30 120.8(6) . . ?
N1 C36 C37 124.3(6) . . ?
C15 C14 C13 121.6(6) . . ?
N4 C9 C8 124.1(6) . . ?
N5 C2 Ag1 170.6(7) . . ?
C32 C33 C34 121.1(6) . . ?
C35 C34 C33 121.8(6) . . ?
N1 C40 C39 123.1(6) . . ?
C36 C37 C38 121.0(6) . . ?
N2 C1 Ag1 176.9(7) . . ?
C22 C23 C18 121.1(8) . . ?
C38 C39 C40 121.2(6) . . ?
C26 C25 C24 122.3(8) . . ?
C9 C8 C7 121.3(6) . . ?
C24 C29 C28 119.9(8) . . ?
C18 C19 C20 120.8(9) . . ?
C21 C22 C23 120.0(10) . . ?
C27 C26 C25 119.6(9) . . ?
C28 C27 C26 119.7(9) . . ?
C22 C21 C20 120.1(11) . . ?
C27 C28 C29 120.9(9) . . ?
C19 C20 C21 119.9(10) . . ?
C42 C41 O2 131(2) . . ?
C44 C43 O1 94(2) . . ?
C46 N7 C45 102(2) . . ?
C47 N7 C45 115.3(19) . . ?
C47 N7 C46 142(2) . . ?
N7 C47 O3 93.8(19) . . ?

loop_
_geom_bond_atom_site_label_1
_geom_bond_atom_site_label_2
_geom_bond_distance
_geom_bond_site_symmetry_2
_geom_bond_publ_flag
Ag2 C3 2.031(6) . ?
Ag2 C4 2.061(7) . ?
Ag1 C2 2.068(7) . ?
Ag1 C1 2.034(7) . ?
Fe1 N4 2.227(4) 1_655 ?
Fe1 N1 2.218(4) . ?
Fe1 N3 2.132(5) . ?
Fe1 N5 2.149(5) 4_575 ?
Fe1 N6 2.101(5) 1_545 ?
Fe1 N2 2.148(5) . ?
N4 C5 1.320(7) . ?
N4 C9 1.326(7) . ?
N1 C36 1.313(8) . ?
N1 C40 1.312(7) . ?
N3 C3 1.125(7) . ?
N5 C2 1.107(8) . ?
N6 C4 1.125(8) . ?
N2 C1 1.139(8) . ?
C7 C10 1.478(7) . ?
C7 C6 1.360(8) . ?
C7 C8 1.376(8) . ?
C38 C32 1.483(8) . ?
C38 C37 1.380(9) . ?
C38 C39 1.372(9) . ?
C10 C15 1.383(8) . ?
C10 C11 1.388(9) . ?
C5 C6 1.386(8) . ?
C13 C12 1.387(8) . ?
C13 C16 1.490(8) . ?
C13 C14 1.383(9) . ?
C35 C17 1.494(8) . ?
C35 C30 1.392(9) . ?
C35 C34 1.369(9) . ?
C32 C31 1.390(9) . ?
C32 C33 1.369(9) . ?
C15 C14 1.375(8) . ?
C24 C16 1.478(9) . ?
C24 C25 1.379(9) . ?
C24 C29 1.378(10) . ?
C12 C11 1.373(8) . ?
C18 C17 1.485(10) . ?
C18 C23 1.400(10) . ?
C18 C19 1.372(10) . ?
C17 C16 1.348(9) . ?
C30 C31 1.392(8) . ?
C36 C37 1.374(8) . ?
C9 C8 1.358(8) . ?
C33 C34 1.386(9) . ?
C40 C39 1.397(9) . ?
C23 C22 1.377(12) . ?
C25 C26 1.378(11) . ?
C29 C28 1.404(12) . ?
C19 C20 1.376(14) . ?
C22 C21 1.346(14) . ?
C26 C27 1.364(13) . ?
C27 C28 1.357(13) . ?
C21 C20 1.396(16) . ?
C42 C41 1.29(3) . ?
O2 C41 1.53(3) . ?
O1 C43 1.69(2) . ?
C44 C43 1.29(3) . ?
N7 C45 1.429(16) . ?
N7 C46 1.412(16) . ?
N7 C47 1.31(3) . ?
O3 C47 1.443(16) . ?
